data_2017546
loop_
_publ_author_name
'Insuasty, Henry'
'Castro, Edison'
'S\'anchez, Edison'
'Cobo, Justo'
'Glidewell, Christopher'

_publ_section_title
;
 Hydrogen-bonding patterns in two aroylthiocarbamates and two
 aroylimidothiocarbonates
;
_journal_coeditor_code FA3214
_journal_issue 3
_journal_name_full 'Acta Crystallographica Section C'
_journal_page_first o141
_journal_page_last o146
_journal_paper_doi 10.1107/S0108270110005032
_journal_volume 66
_journal_year 2010
_chemical_formula_iupac 'C10 H11 N O2 S'
_chemical_formula_moiety 'C10 H11 N O2 S'
_chemical_formula_sum 'C10 H11 N O2 S'
_chemical_formula_weight 209.27
_chemical_name_systematic
;
<i>O</i>-ethyl benzoylthiocarbamate
;
_space_group_IT_number 33
_symmetry_cell_setting orthorhombic
_symmetry_space_group_name_Hall 'P 2c -2n'
_symmetry_space_group_name_H-M 'P n a 21'
_atom_sites_solution_hydrogens geom
_atom_sites_solution_primary direct
_atom_sites_solution_secondary difmap
_cell_angle_alpha 90.00
_cell_angle_beta 90.00
_cell_angle_gamma 90.00
_cell_formula_units_Z 4
_cell_length_a 9.9418(8)
_cell_length_b 9.3619(5)
_cell_length_c 10.9337(13)
_cell_measurement_reflns_used 1889
_cell_measurement_temperature 120(2)
_cell_measurement_theta_max 25.50
_cell_measurement_theta_min 2.86
_cell_volume 1017.64(16)
_computing_cell_refinement 'DIRAX/LSQ (Duisenberg <i>et al.</i>,  2000)'
_computing_data_collection 'COLLECT (Nonius, 1999)'
_computing_data_reduction 'EVALCCD (Duisenberg <i>et al.</i>,  2003)'
_computing_molecular_graphics 'PLATON (Spek, 2009)'
_computing_publication_material
;
SHELXL97 (Sheldrick, 2008) and PLATON (Spek, 2009)
;
_computing_structure_refinement 'SHELXL97 (Sheldrick, 2008)'
_computing_structure_solution 'SHELXS97 (Sheldrick, 2008)'
_diffrn_ambient_temperature 120(2)
_diffrn_detector_area_resol_mean 9.091
_diffrn_measured_fraction_theta_full 0.999
_diffrn_measured_fraction_theta_max 0.999
_diffrn_measurement_device_type 'Bruker Nonius KappaCCD area-detector'
_diffrn_measurement_method '\f and \w scans'
_diffrn_radiation_monochromator graphite
_diffrn_radiation_source 'Bruker Nonius FR591 rotating anode'
_diffrn_radiation_type 'Mo K\a'
_diffrn_radiation_wavelength 0.71073
_diffrn_reflns_av_R_equivalents 0.0736
_diffrn_reflns_av_sigmaI/netI 0.0574
_diffrn_reflns_limit_h_max 11
_diffrn_reflns_limit_h_min -12
_diffrn_reflns_limit_k_max 11
_diffrn_reflns_limit_k_min -11
_diffrn_reflns_limit_l_max 13
_diffrn_reflns_limit_l_min -13
_diffrn_reflns_number 13852
_diffrn_reflns_theta_full 25.50
_diffrn_reflns_theta_max 25.50
_diffrn_reflns_theta_min 2.86
_diffrn_standards_decay_% 0
_diffrn_standards_interval_count 0
_diffrn_standards_interval_time 0
_diffrn_standards_number 0
_exptl_absorpt_coefficient_mu 0.290
_exptl_absorpt_correction_T_max 0.890
_exptl_absorpt_correction_T_min 0.868
_exptl_absorpt_correction_type multi-scan
_exptl_absorpt_process_details '(SADABS; Sheldrick, 2003)'
_exptl_crystal_colour green
_exptl_crystal_density_diffrn 1.366
_exptl_crystal_density_method 'not measured'
_exptl_crystal_description block
_exptl_crystal_F_000 440
_exptl_crystal_size_max 0.50
_exptl_crystal_size_mid 0.42
_exptl_crystal_size_min 0.41
_refine_diff_density_max 0.450
_refine_diff_density_min -0.289
_refine_ls_abs_structure_details 'Flack (1983), with 890 Bijvoet pairs'
_refine_ls_abs_structure_Flack 0.08(17)
_refine_ls_extinction_method none
_refine_ls_goodness_of_fit_ref 1.139
_refine_ls_hydrogen_treatment constr
_refine_ls_matrix_type full
_refine_ls_number_parameters 128
_refine_ls_number_reflns 1889
_refine_ls_number_restraints 1
_refine_ls_restrained_S_all 1.138
_refine_ls_R_factor_all 0.0986
_refine_ls_R_factor_gt 0.0482
_refine_ls_shift/su_max 0.001
_refine_ls_shift/su_mean 0.000
_refine_ls_structure_factor_coef Fsqd
_refine_ls_weighting_details 'w = 1/[\s^2^(Fo^2^)+(0.0546P)^2^+0.6550P] where P=(Fo^2^+2Fc^2^)/3'
_refine_ls_weighting_scheme calc
_refine_ls_wR_factor_gt 0.1048
_refine_ls_wR_factor_ref 0.1303
_reflns_number_gt 1284
_reflns_number_total 1889
_reflns_threshold_expression I>2\s(I)
_cod_data_source_file fa3214.cif
_cod_data_source_block I
_cod_original_cell_volume 1017.65(16)
_cod_database_code 2017546
_cod_database_fobs_code 2017546

loop_
_symmetry_equiv_pos_as_xyz
'x, y, z'
'-x, -y, z+1/2'
'-x+1/2, y+1/2, z+1/2'
'x+1/2, -y+1/2, z'

loop_
_atom_site_type_symbol
_atom_site_label
_atom_site_fract_x
_atom_site_fract_y
_atom_site_fract_z
_atom_site_U_iso_or_equiv
_atom_site_adp_type
_atom_site_calc_flag
_atom_site_refinement_flags
_atom_site_occupancy
_atom_site_disorder_assembly
_atom_site_disorder_group
C C1 0.5732(4) 0.7797(5) 0.2183(4) 0.0260(10) Uani d . 1 . .
O O1 0.6860(3) 0.7329(3) 0.2110(3) 0.0307(7) Uani d . 1 . .
N N2 0.4670(3) 0.6998(4) 0.2635(3) 0.0270(9) Uani d . 1 . .
H H2 0.3857 0.7310 0.2461 0.032 Uiso calc R 1 . .
C C3 0.4743(4) 0.5764(5) 0.3329(4) 0.0279(10) Uani d . 1 . .
S S3 0.60817(10) 0.49807(13) 0.38277(14) 0.0356(3) Uani d . 1 . .
O O4 0.3488(3) 0.5368(3) 0.3554(3) 0.0362(9) Uani d . 1 . .
C C5 0.3277(5) 0.4172(5) 0.4363(5) 0.0337(11) Uani d . 1 . .
H H5A 0.3527 0.4429 0.5212 0.040 Uiso calc R 1 . .
H H5B 0.3828 0.3345 0.4103 0.040 Uiso calc R 1 . .
C C6 0.1807(4) 0.3815(5) 0.4290(5) 0.0365(12) Uani d . 1 . .
H H6A 0.1274 0.4667 0.4479 0.055 Uiso calc R 1 . .
H H6B 0.1596 0.3059 0.4880 0.055 Uiso calc R 1 . .
H H6C 0.1590 0.3485 0.3462 0.055 Uiso calc R 1 . .
C C11 0.5382(4) 0.9261(5) 0.1803(4) 0.0300(11) Uani d . 1 . .
C C12 0.4230(4) 0.9969(4) 0.2190(4) 0.0262(10) Uani d . 1 . .
H H12 0.3596 0.9491 0.2695 0.031 Uiso calc R 1 . .
C C13 0.4006(4) 1.1359(5) 0.1842(5) 0.0342(12) Uani d . 1 . .
H H13 0.3221 1.1843 0.2112 0.041 Uiso calc R 1 . .
C C14 0.4913(5) 1.2049(5) 0.1106(5) 0.0387(12) Uani d . 1 . .
H H14 0.4753 1.3012 0.0874 0.046 Uiso calc R 1 . .
C C15 0.6053(4) 1.1359(5) 0.0700(4) 0.0328(12) Uani d . 1 . .
H H15 0.6671 1.1837 0.0178 0.039 Uiso calc R 1 . .
C C16 0.6287(5) 0.9976(4) 0.1058(5) 0.0269(10) Uani d . 1 . .
H H16 0.7079 0.9502 0.0791 0.032 Uiso calc R 1 . .

loop_
_atom_site_aniso_label
_atom_site_aniso_U_11
_atom_site_aniso_U_22
_atom_site_aniso_U_33
_atom_site_aniso_U_12
_atom_site_aniso_U_13
_atom_site_aniso_U_23
C1 0.021(2) 0.031(3) 0.027(2) -0.0004(19) -0.0034(19) -0.006(2)
O1 0.0219(15) 0.0322(17) 0.0380(18) 0.0010(13) -0.0002(14) 0.0041(15)
N2 0.0190(18) 0.029(2) 0.033(2) -0.0024(16) 0.0011(16) 0.0025(18)
C3 0.033(3) 0.021(2) 0.029(3) 0.002(2) -0.002(2) -0.007(2)
S3 0.0267(5) 0.0359(6) 0.0441(6) 0.0034(5) -0.0018(7) 0.0087(5)
O4 0.0270(17) 0.0363(17) 0.045(2) -0.0023(13) 0.0020(15) 0.0123(16)
C5 0.033(3) 0.029(2) 0.039(3) 0.000(2) -0.004(2) 0.011(2)
C6 0.035(3) 0.034(3) 0.040(3) -0.004(2) 0.003(2) 0.007(2)
C11 0.027(3) 0.031(2) 0.032(3) -0.005(2) -0.002(2) 0.005(2)
C12 0.024(2) 0.028(2) 0.026(2) -0.0015(18) -0.0010(19) 0.000(2)
C13 0.029(3) 0.031(3) 0.042(3) 0.003(2) -0.001(2) 0.000(2)
C14 0.040(3) 0.029(2) 0.047(3) -0.005(2) -0.004(2) 0.003(2)
C15 0.029(3) 0.034(3) 0.035(3) -0.010(2) 0.006(2) 0.008(2)
C16 0.024(2) 0.027(2) 0.030(2) -0.001(2) 0.0035(18) -0.005(2)

loop_
_atom_type_symbol
_atom_type_description
_atom_type_scat_dispersion_real
_atom_type_scat_dispersion_imag
_atom_type_scat_source
C C 0.0033 0.0016 'International Tables Vol C Tables 4.2.6.8 and 6.1.1.4'
H H 0.0000 0.0000 'International Tables Vol C Tables 4.2.6.8 and 6.1.1.4'
N N 0.0061 0.0033 'International Tables Vol C Tables 4.2.6.8 and 6.1.1.4'
O O 0.0106 0.0060 'International Tables Vol C Tables 4.2.6.8 and 6.1.1.4'
S S 0.1246 0.1234 'International Tables Vol C Tables 4.2.6.8 and 6.1.1.4'

loop_
_geom_angle_atom_site_label_1
_geom_angle_atom_site_label_2
_geom_angle_atom_site_label_3
_geom_angle_site_symmetry_1
_geom_angle_site_symmetry_3
_geom_angle
_geom_angle_publ_flag
O1 C1 N2 . . 122.4(4) ?
O1 C1 C11 . . 122.6(4) ?
N2 C1 C11 . . 115.0(4) ?
C3 N2 C1 . . 127.3(4) ?
C3 N2 H2 . . 116.3 ?
C1 N2 H2 . . 116.3 ?
O4 C3 N2 . . 106.6(3) ?
O4 C3 S3 . . 125.9(3) ?
N2 C3 S3 . . 127.4(3) ?
C3 O4 C5 . . 117.9(4) ?
O4 C5 C6 . . 106.3(4) ?
O4 C5 H5A . . 110.5 ?
C6 C5 H5A . . 110.5 ?
O4 C5 H5B . . 110.5 ?
C6 C5 H5B . . 110.5 ?
H5A C5 H5B . . 108.7 ?
C5 C6 H6A . . 109.5 ?
C5 C6 H6B . . 109.5 ?
H6A C6 H6B . . 109.5 ?
C5 C6 H6C . . 109.5 ?
H6A C6 H6C . . 109.5 ?
H6B C6 H6C . . 109.5 ?
C16 C11 C12 . . 118.9(4) ?
C16 C11 C1 . . 117.5(4) ?
C12 C11 C1 . . 123.6(4) ?
C13 C12 C11 . . 120.1(4) ?
C13 C12 H12 . . 120.0 ?
C11 C12 H12 . . 120.0 ?
C14 C13 C12 . . 120.2(4) ?
C14 C13 H13 . . 119.9 ?
C12 C13 H13 . . 119.9 ?
C13 C14 C15 . . 120.7(4) ?
C13 C14 H14 . . 119.7 ?
C15 C14 H14 . . 119.7 ?
C16 C15 C14 . . 119.3(4) ?
C16 C15 H15 . . 120.4 ?
C14 C15 H15 . . 120.4 ?
C15 C16 C11 . . 120.9(4) ?
C15 C16 H16 . . 119.6 ?
C11 C16 H16 . . 119.6 ?

loop_
_geom_bond_atom_site_label_1
_geom_bond_atom_site_label_2
_geom_bond_site_symmetry_2
_geom_bond_distance
_geom_bond_publ_flag
C1 O1 . 1.206(5) ?
C1 N2 . 1.385(5) ?
C1 C11 . 1.473(6) ?
N2 C3 . 1.384(6) ?
N2 H2 . 0.8800 ?
C3 O4 . 1.325(5) ?
C3 S3 . 1.615(4) ?
O4 C5 . 1.443(5) ?
C5 C6 . 1.501(6) ?
C5 H5A . 0.9900 ?
C5 H5B . 0.9900 ?
C6 H6A . 0.9800 ?
C6 H6B . 0.9800 ?
C6 H6C . 0.9800 ?
C11 C16 . 1.386(6) ?
C11 C12 . 1.389(6) ?
C12 C13 . 1.374(6) ?
C12 H12 . 0.9500 ?
C13 C14 . 1.369(7) ?
C13 H13 . 0.9500 ?
C14 C15 . 1.378(6) ?
C14 H14 . 0.9500 ?
C15 C16 . 1.373(6) ?
C15 H15 . 0.9500 ?
C16 H16 . 0.9500 ?

loop_
_geom_hbond_atom_site_label_D
_geom_hbond_atom_site_label_H
_geom_hbond_atom_site_label_A
_geom_hbond_site_symmetry_A
_geom_hbond_distance_DH
_geom_hbond_distance_HA
_geom_hbond_distance_DA
_geom_hbond_angle_DHA
_geom_hbond_publ_flag
N2 H2 O1 4_465 0.88 2.05 2.921(4) 170 no
C12 H12 S3 4_465 0.95 2.83 3.606(4) 139 no
C12 H12 O1 4_465 0.95 2.51 3.192(5) 129 no
C16 H16 S3 3_654 0.95 2.86 3.576(5) 134 no

loop_
_geom_torsion_atom_site_label_1
_geom_torsion_atom_site_label_2
_geom_torsion_atom_site_label_3
_geom_torsion_atom_site_label_4
_geom_torsion_site_symmetry_1
_geom_torsion_site_symmetry_2
_geom_torsion_site_symmetry_3
_geom_torsion_site_symmetry_4
_geom_torsion
_geom_torsion_publ_flag
O1 C1 N2 C3 . . . . 17.4(6) ?
C11 C1 N2 C3 . . . . -162.4(4) ?
C1 N2 C3 O4 . . . . -179.9(4) ?
C1 N2 C3 S3 . . . . 2.5(6) ?
N2 C3 O4 C5 . . . . -174.4(4) ?
S3 C3 O4 C5 . . . . 3.2(6) ?
C3 O4 C5 C6 . . . . -171.0(4) ?
O1 C1 C11 C16 . . . . 16.9(7) ?
N2 C1 C11 C16 . . . . -163.3(4) ?
O1 C1 C11 C12 . . . . -160.5(4) ?
N2 C1 C11 C12 . . . . 19.3(6) ?
C16 C11 C12 C13 . . . . -0.5(6) ?
C1 C11 C12 C13 . . . . 176.8(5) ?
C11 C12 C13 C14 . . . . 0.4(7) ?
C12 C13 C14 C15 . . . . 0.4(8) ?
C13 C14 C15 C16 . . . . -1.1(8) ?
C14 C15 C16 C11 . . . . 1.0(7) ?
C12 C11 C16 C15 . . . . -0.2(7) ?
C1 C11 C16 C15 . . . . -177.7(4) ?

loop_
_cod_related_entry_id
_cod_related_entry_database
_cod_related_entry_code
1 ChemSpider 1267558
